data_2217524
loop_
_publ_author_name
'Din\,cer, Muharrem'
'\"Ozdemir, Nam\?ik'
'G\"unay, M. Emin'
'\,Cetinkaya, Bekir'

_publ_section_title Di-\m-acetato-\k^4^<i>O</i>:<i>O</i>'-bis{[2-(2-pyridyl)phenyl-\k^2^<i>C</i>,<i>N</i>]palladium(II)}
_journal_coeditor_code HB2692
_journal_issue 2
_journal_name_full 'Acta Crystallographica Section E'
_journal_page_first m381
_journal_page_last m381
_journal_paper_doi 10.1107/S1600536808001736
_journal_volume 64
_journal_year 2008
_chemical_formula_iupac '[Pd2 (C11 H8 N)2 (C2 H3 O2)2]'
_chemical_formula_moiety 'C26 H22 N2 O4 Pd2'
_chemical_formula_sum 'C26 H22 N2 O4 Pd2'
_chemical_formula_weight 639.26
_chemical_name_systematic
;
Di-\m-acetato-\k^4^O:O'-bis{[2-(2-pyridyl)phenyl-\k^2^C,N]palladium(II)}
;
_space_group_IT_number 14
_symmetry_cell_setting monoclinic
_symmetry_space_group_name_Hall '-P 2ybc'
_symmetry_space_group_name_H-M 'P 1 21/c 1'
_atom_sites_solution_hydrogens geom
_atom_sites_solution_primary direct
_atom_sites_solution_secondary difmap
_audit_creation_method SHELXL-97
_cell_angle_alpha 90.00
_cell_angle_beta 119.451(2)
_cell_angle_gamma 90.00
_cell_formula_units_Z 4
_cell_length_a 9.7160(3)
_cell_length_b 19.1986(5)
_cell_length_c 14.4990(4)
_cell_measurement_reflns_used 33146
_cell_measurement_temperature 296
_cell_measurement_theta_max 27.27
_cell_measurement_theta_min 1.61
_cell_volume 2355.06(12)
_computing_cell_refinement 'X-AREA (Stoe & Cie, 2002)'
_computing_data_collection 'X-AREA (Stoe & Cie, 2002)'
_computing_data_reduction 'X-RED (Stoe & Cie, 2002)'
_computing_molecular_graphics 'ORTEP-3 for Windows (Farrugia, 1997)'
_computing_publication_material 'WinGX (Farrugia, 1999) and PLATON (Spek, 2003)'
_computing_structure_refinement 'SHELXL97 (Sheldrick, 2008)'
_computing_structure_solution 'SHELXS97 (Sheldrick, 2008)'
_diffrn_ambient_temperature 296
_diffrn_detector_area_resol_mean 6.67
_diffrn_measured_fraction_theta_full 0.998
_diffrn_measured_fraction_theta_max 0.998
_diffrn_measurement_device_type 'Stoe IPDSII'
_diffrn_measurement_method \w
_diffrn_radiation_monochromator 'plane graphite'
_diffrn_radiation_source 'sealed X-ray tube, 12 x 0.4 mm long-fine focus'
_diffrn_radiation_type MoK\a
_diffrn_radiation_wavelength 0.71073
_diffrn_reflns_av_R_equivalents 0.1357
_diffrn_reflns_av_sigmaI/netI 0.0848
_diffrn_reflns_limit_h_max 12
_diffrn_reflns_limit_h_min -12
_diffrn_reflns_limit_k_max 24
_diffrn_reflns_limit_k_min -24
_diffrn_reflns_limit_l_max 18
_diffrn_reflns_limit_l_min -18
_diffrn_reflns_number 23605
_diffrn_reflns_theta_full 26.76
_diffrn_reflns_theta_max 26.76
_diffrn_reflns_theta_min 1.93
_diffrn_standards_decay_% 0
_diffrn_standards_interval_count 0
_diffrn_standards_number 0
_exptl_absorpt_coefficient_mu 1.563
_exptl_absorpt_correction_T_max 0.728
_exptl_absorpt_correction_T_min 0.355
_exptl_absorpt_correction_type integration
_exptl_absorpt_process_details '(X-RED; Stoe & Cie, 2002)'
_exptl_crystal_colour colorless
_exptl_crystal_density_diffrn 1.803
_exptl_crystal_density_method 'not measured'
_exptl_crystal_description prism
_exptl_crystal_F_000 1264
_exptl_crystal_size_max 0.46
_exptl_crystal_size_mid 0.31
_exptl_crystal_size_min 0.22
_refine_diff_density_max 0.774
_refine_diff_density_min -0.370
_refine_ls_extinction_method none
_refine_ls_goodness_of_fit_ref 1.050
_refine_ls_hydrogen_treatment constr
_refine_ls_matrix_type full
_refine_ls_number_parameters 309
_refine_ls_number_reflns 5011
_refine_ls_number_restraints 2
_refine_ls_restrained_S_all 1.053
_refine_ls_R_factor_all 0.0425
_refine_ls_R_factor_gt 0.0320
_refine_ls_shift/su_max 0.001
_refine_ls_shift/su_mean 0.000
_refine_ls_structure_factor_coef Fsqd
_refine_ls_weighting_details 'calc w=1/[\s^2^(Fo^2^)+(0.0408P)^2^+0.5683P] where P=(Fo^2^+2Fc^2^)/3'
_refine_ls_weighting_scheme calc
_refine_ls_wR_factor_gt 0.0685
_refine_ls_wR_factor_ref 0.0710
_reflns_number_gt 4375
_reflns_number_total 5011
_reflns_threshold_expression I>2\s(I)
_cod_data_source_file hb2692.cif
_cod_data_source_block I
_cod_original_sg_symbol_H-M 'P 21/c'
_cod_database_code 2217524
_cod_database_fobs_code 2217524

loop_
_symmetry_equiv_pos_as_xyz
'x, y, z'
'-x, y+1/2, -z+1/2'
'-x, -y, -z'
'x, -y-1/2, z-1/2'

loop_
_atom_site_type_symbol
_atom_site_label
_atom_site_fract_x
_atom_site_fract_y
_atom_site_fract_z
_atom_site_U_iso_or_equiv
_atom_site_adp_type
_atom_site_calc_flag
_atom_site_refinement_flags
_atom_site_occupancy
Pd Pd1 0.46714(2) 0.310590(12) 0.223710(16) 0.04341(7) Uani d . 1
Pd Pd2 0.37093(2) 0.410977(12) 0.327729(17) 0.04429(7) Uani d . 1
O O1 0.3311(3) 0.24915(12) 0.27333(19) 0.0561(5) Uani d . 1
O O2 0.2637(2) 0.33997(13) 0.09023(16) 0.0557(5) Uani d . 1
O O3 0.2400(3) 0.33063(12) 0.33927(19) 0.0587(5) Uani d . 1
O O4 0.1952(2) 0.42585(12) 0.16407(17) 0.0578(5) Uani d . 1
N N1 0.6762(3) 0.28819(13) 0.35073(19) 0.0477(5) Uani d . 1
N N2 0.5367(4) 0.40253(16) 0.4762(2) 0.0630(7) Uani d U 1
C C1 0.6946(4) 0.25087(19) 0.4345(3) 0.0604(8) Uani d . 1
H H1 0.6069 0.2296 0.4321 0.072 Uiso calc R 1
C C2 0.8396(5) 0.2433(2) 0.5233(3) 0.0738(10) Uani d . 1
H H2 0.8497 0.2178 0.5809 0.089 Uiso calc R 1
C C3 0.9692(5) 0.2737(2) 0.5265(3) 0.0725(10) Uani d . 1
H H3 1.0684 0.2688 0.5860 0.087 Uiso calc R 1
C C4 0.9516(4) 0.31178(19) 0.4409(3) 0.0628(9) Uani d . 1
H H4 1.0391 0.3324 0.4421 0.075 Uiso calc R 1
C C5 0.8032(3) 0.31928(16) 0.3532(2) 0.0483(7) Uani d . 1
C C6 0.7649(3) 0.35957(16) 0.2578(2) 0.0481(6) Uani d . 1
C C7 0.8747(4) 0.3950(2) 0.2408(3) 0.0626(8) Uani d . 1
H H7 0.9813 0.3938 0.2915 0.075 Uiso calc R 1
C C8 0.8254(5) 0.4318(2) 0.1492(4) 0.0744(10) Uani d . 1
H H8 0.8987 0.4565 0.1384 0.089 Uiso calc R 1
C C9 0.6682(5) 0.4327(2) 0.0726(3) 0.0735(10) Uani d . 1
H H9 0.6363 0.4574 0.0101 0.088 Uiso calc R 1
C C10 0.5574(4) 0.3970(2) 0.0883(3) 0.0608(8) Uani d . 1
H H10 0.4515 0.3977 0.0362 0.073 Uiso calc R 1
C C11 0.6038(3) 0.36020(16) 0.1816(2) 0.0458(6) Uani d . 1
C C12 0.2494(3) 0.26915(17) 0.3132(2) 0.0481(6) Uani d . 1
C C13 0.1557(5) 0.2155(2) 0.3327(3) 0.0698(9) Uani d . 1
H H13A 0.0459 0.2281 0.2955 0.105 Uiso calc R 1
H H13B 0.1916 0.2128 0.4072 0.105 Uiso calc R 1
H H13C 0.1694 0.1710 0.3079 0.105 Uiso calc R 1
C C14 0.5364(5) 0.35817(19) 0.5515(3) 0.0684(9) Uani d . 1
H H14 0.4499 0.3295 0.5341 0.082 Uiso calc R 1
C C15 0.6653(7) 0.3566(3) 0.6527(3) 0.0889(14) Uani d . 1
H H15 0.6651 0.3266 0.7029 0.107 Uiso calc R 1
C C16 0.7926(6) 0.3987(3) 0.6796(3) 0.0928(15) Uani d . 1
H H16 0.8782 0.3970 0.7480 0.111 Uiso calc R 1
C C17 0.7961(5) 0.4436(2) 0.6071(3) 0.0780(11) Uani d . 1
H H17 0.8829 0.4724 0.6262 0.094 Uiso calc R 1
C C18 0.6680(4) 0.44554(18) 0.5045(2) 0.0557(7) Uani d U 1
C C19 0.6545(4) 0.49149(18) 0.4208(3) 0.0573(8) Uani d . 1
C C20 0.7699(5) 0.5372(3) 0.4277(4) 0.0861(12) Uani d . 1
H H20 0.8667 0.5403 0.4898 0.103 Uiso calc R 1
C C21 0.7393(7) 0.5778(3) 0.3416(4) 0.1022(17) Uani d . 1
H H21 0.8159 0.6083 0.3449 0.123 Uiso calc R 1
C C22 0.5970(7) 0.5733(3) 0.2518(4) 0.0976(15) Uani d . 1
H H22 0.5747 0.6014 0.1938 0.117 Uiso calc R 1
C C23 0.4870(5) 0.5270(2) 0.2474(3) 0.0681(9) Uani d U 1
H H23 0.3900 0.5237 0.1856 0.082 Uiso calc R 1
C C24 0.5157(3) 0.48611(14) 0.3303(2) 0.0416(5) Uani d U 1
C C25 0.1765(3) 0.38936(17) 0.0883(2) 0.0474(6) Uani d . 1
C C26 0.0362(4) 0.4046(2) -0.0187(3) 0.0638(9) Uani d . 1
H H26A 0.0063 0.3631 -0.0611 0.096 Uiso calc R 1
H H26B 0.0635 0.4403 -0.0532 0.096 Uiso calc R 1
H H26C -0.0506 0.4201 -0.0100 0.096 Uiso calc R 1

loop_
_atom_site_aniso_label
_atom_site_aniso_U_11
_atom_site_aniso_U_22
_atom_site_aniso_U_33
_atom_site_aniso_U_12
_atom_site_aniso_U_13
_atom_site_aniso_U_23
Pd1 0.03742(11) 0.05360(14) 0.03992(12) 0.00322(8) 0.01957(9) 0.00016(9)
Pd2 0.04767(12) 0.04564(13) 0.03768(12) -0.00157(9) 0.01955(9) -0.00403(8)
O1 0.0602(12) 0.0562(13) 0.0631(14) -0.0076(10) 0.0389(11) -0.0048(10)
O2 0.0432(10) 0.0747(15) 0.0419(11) 0.0066(10) 0.0152(9) -0.0035(10)
O3 0.0604(12) 0.0579(14) 0.0684(14) -0.0080(10) 0.0398(12) -0.0069(11)
O4 0.0537(11) 0.0646(14) 0.0418(11) 0.0053(10) 0.0132(9) -0.0057(10)
N1 0.0469(12) 0.0501(14) 0.0432(13) 0.0082(10) 0.0199(10) 0.0013(10)
N2 0.0736(17) 0.0631(18) 0.0487(15) 0.0099(13) 0.0274(14) -0.0043(12)
C1 0.0651(19) 0.063(2) 0.0504(18) 0.0116(16) 0.0263(15) 0.0092(15)
C2 0.090(3) 0.066(2) 0.051(2) 0.020(2) 0.0230(19) 0.0106(17)
C3 0.065(2) 0.071(2) 0.053(2) 0.0180(18) 0.0063(16) -0.0018(17)
C4 0.0477(16) 0.068(2) 0.0557(19) 0.0065(14) 0.0123(14) -0.0086(16)
C5 0.0424(13) 0.0499(17) 0.0481(16) 0.0068(11) 0.0186(12) -0.0059(12)
C6 0.0415(13) 0.0537(17) 0.0526(16) 0.0023(12) 0.0257(12) -0.0072(13)
C7 0.0514(16) 0.069(2) 0.073(2) -0.0041(15) 0.0350(16) -0.0075(18)
C8 0.073(2) 0.080(3) 0.094(3) -0.0062(19) 0.059(2) 0.003(2)
C9 0.088(3) 0.079(3) 0.072(2) 0.006(2) 0.053(2) 0.018(2)
C10 0.0582(17) 0.076(2) 0.0517(18) 0.0060(16) 0.0297(15) 0.0098(16)
C11 0.0439(13) 0.0539(17) 0.0433(14) 0.0059(12) 0.0242(12) -0.0004(12)
C12 0.0460(14) 0.0577(19) 0.0417(14) -0.0087(12) 0.0224(12) -0.0016(13)
C13 0.081(2) 0.068(2) 0.079(2) -0.0179(18) 0.054(2) -0.0039(19)
C14 0.098(3) 0.058(2) 0.0485(18) 0.0091(18) 0.0361(18) 0.0047(15)
C15 0.128(4) 0.081(3) 0.048(2) 0.032(3) 0.036(2) 0.0149(19)
C16 0.099(3) 0.103(4) 0.043(2) 0.033(3) 0.010(2) 0.001(2)
C17 0.062(2) 0.094(3) 0.053(2) 0.0101(19) 0.0091(17) -0.014(2)
C18 0.0552(16) 0.0581(19) 0.0430(15) 0.0067(13) 0.0158(13) -0.0094(14)
C19 0.0600(17) 0.0573(19) 0.0545(18) -0.0082(14) 0.0280(15) -0.0130(15)
C20 0.076(2) 0.095(3) 0.080(3) -0.032(2) 0.032(2) -0.022(2)
C21 0.113(4) 0.108(4) 0.094(4) -0.057(3) 0.057(3) -0.016(3)
C22 0.135(4) 0.085(3) 0.080(3) -0.041(3) 0.058(3) -0.004(2)
C23 0.084(2) 0.060(2) 0.0573(19) -0.0155(18) 0.0328(18) -0.0033(15)
C24 0.0495(14) 0.0367(13) 0.0384(13) -0.0045(11) 0.0214(11) -0.0059(10)
C25 0.0419(13) 0.0567(17) 0.0392(14) -0.0024(12) 0.0166(11) 0.0028(12)
C26 0.0583(18) 0.073(2) 0.0446(17) 0.0090(16) 0.0130(14) 0.0026(15)

loop_
_atom_type_symbol
_atom_type_description
_atom_type_scat_dispersion_real
_atom_type_scat_dispersion_imag
_atom_type_scat_source
C C 0.0033 0.0016 'International Tables Vol C Tables 4.2.6.8 and 6.1.1.4'
H H 0.0000 0.0000 'International Tables Vol C Tables 4.2.6.8 and 6.1.1.4'
N N 0.0061 0.0033 'International Tables Vol C Tables 4.2.6.8 and 6.1.1.4'
O O 0.0106 0.0060 'International Tables Vol C Tables 4.2.6.8 and 6.1.1.4'
Pd Pd -0.9988 1.0072 'International Tables Vol C Tables 4.2.6.8 and 6.1.1.4'

loop_
_geom_angle_atom_site_label_1
_geom_angle_atom_site_label_2
_geom_angle_atom_site_label_3
_geom_angle
C11 Pd1 N1 81.67(11)
C11 Pd1 O2 93.36(10)
N1 Pd1 O2 174.91(10)
C11 Pd1 O1 175.22(10)
N1 Pd1 O1 94.99(10)
O2 Pd1 O1 90.03(9)
C11 Pd1 Pd2 106.43(9)
N1 Pd1 Pd2 96.07(7)
O2 Pd1 Pd2 84.23(6)
O1 Pd1 Pd2 77.25(6)
N2 Pd2 C24 81.30(12)
N2 Pd2 O3 93.19(12)
C24 Pd2 O3 174.36(10)
N2 Pd2 O4 176.64(11)
C24 Pd2 O4 95.39(10)
O3 Pd2 O4 90.13(9)
N2 Pd2 Pd1 102.55(8)
C24 Pd2 Pd1 94.94(8)
O3 Pd2 Pd1 85.04(6)
O4 Pd2 Pd1 78.28(6)
C12 O1 Pd1 128.5(2)
C25 O2 Pd1 123.52(19)
C12 O3 Pd2 122.73(19)
C25 O4 Pd2 126.4(2)
C1 N1 C5 119.7(3)
C1 N1 Pd1 124.7(2)
C5 N1 Pd1 115.3(2)
C14 N2 C18 119.0(3)
C14 N2 Pd2 126.7(3)
C18 N2 Pd2 114.3(2)
N1 C1 C2 121.6(4)
N1 C1 H1 119.2
C2 C1 H1 119.2
C3 C2 C1 119.4(4)
C3 C2 H2 120.3
C1 C2 H2 120.3
C2 C3 C4 119.5(3)
C2 C3 H3 120.3
C4 C3 H3 120.3
C3 C4 C5 119.7(4)
C3 C4 H4 120.1
C5 C4 H4 120.1
N1 C5 C4 120.1(3)
N1 C5 C6 113.7(2)
C4 C5 C6 126.2(3)
C7 C6 C11 120.9(3)
C7 C6 C5 124.5(3)
C11 C6 C5 114.6(3)
C8 C7 C6 119.6(3)
C8 C7 H7 120.2
C6 C7 H7 120.2
C7 C8 C9 120.7(3)
C7 C8 H8 119.7
C9 C8 H8 119.7
C8 C9 C10 120.2(4)
C8 C9 H9 119.9
C10 C9 H9 119.9
C9 C10 C11 120.3(3)
C9 C10 H10 119.8
C11 C10 H10 119.8
C10 C11 C6 118.2(3)
C10 C11 Pd1 127.2(2)
C6 C11 Pd1 114.5(2)
O1 C12 O3 125.7(3)
O1 C12 C13 117.4(3)
O3 C12 C13 116.8(3)
C12 C13 H13A 109.5
C12 C13 H13B 109.5
H13A C13 H13B 109.5
C12 C13 H13C 109.5
H13A C13 H13C 109.5
H13B C13 H13C 109.5
C15 C14 N2 119.8(4)
C15 C14 H14 120.1
N2 C14 H14 120.1
C16 C15 C14 120.7(4)
C16 C15 H15 119.6
C14 C15 H15 119.6
C15 C16 C17 120.9(4)
C15 C16 H16 119.6
C17 C16 H16 119.6
C16 C17 C18 119.3(4)
C16 C17 H17 120.4
C18 C17 H17 120.4
C17 C18 N2 120.2(4)
C17 C18 C19 125.1(4)
N2 C18 C19 114.7(3)
C24 C19 C20 120.4(4)
C24 C19 C18 113.8(3)
C20 C19 C18 125.8(3)
C21 C20 C19 119.1(4)
C21 C20 H20 120.5
C19 C20 H20 120.5
C22 C21 C20 119.9(4)
C22 C21 H21 120.0
C20 C21 H21 120.0
C21 C22 C23 119.3(4)
C21 C22 H22 120.3
C23 C22 H22 120.3
C24 C23 C22 121.6(4)
C24 C23 H23 119.2
C22 C23 H23 119.2
C23 C24 C19 119.7(3)
C23 C24 Pd2 124.7(2)
C19 C24 Pd2 115.5(2)
O4 C25 O2 126.9(3)
O4 C25 C26 117.8(3)
O2 C25 C26 115.2(3)
C25 C26 H26A 109.5
C25 C26 H26B 109.5
H26A C26 H26B 109.5
C25 C26 H26C 109.5
H26A C26 H26C 109.5
H26B C26 H26C 109.5

loop_
_geom_bond_atom_site_label_1
_geom_bond_atom_site_label_2
_geom_bond_distance
_geom_bond_publ_flag
Pd1 C11 1.960(3) y
Pd1 N1 2.006(2) y
Pd1 O2 2.052(2) y
Pd1 O1 2.143(2) y
Pd1 Pd2 2.8721(3) ?
Pd2 N2 1.961(3) y
Pd2 C24 2.002(3) y
Pd2 O3 2.058(2) y
Pd2 O4 2.155(2) y
O1 C12 1.250(4) ?
O2 C25 1.262(4) ?
O3 C12 1.256(4) ?
O4 C25 1.239(4) ?
N1 C1 1.344(4) ?
N1 C5 1.356(4) ?
N2 C14 1.386(5) ?
N2 C18 1.401(5) ?
C1 C2 1.371(5) ?
C1 H1 0.9300 ?
C2 C3 1.368(6) ?
C2 H2 0.9300 ?
C3 C4 1.376(6) ?
C3 H3 0.9300 ?
C4 C5 1.384(4) ?
C4 H4 0.9300 ?
C5 C6 1.464(4) ?
C6 C7 1.386(4) ?
C6 C11 1.404(4) ?
C7 C8 1.367(6) ?
C7 H7 0.9300 ?
C8 C9 1.377(6) ?
C8 H8 0.9300 ?
C9 C10 1.387(5) ?
C9 H9 0.9300 ?
C10 C11 1.390(4) ?
C10 H10 0.9300 ?
C12 C13 1.491(4) ?
C13 H13A 0.9600 ?
C13 H13B 0.9600 ?
C13 H13C 0.9600 ?
C14 C15 1.384(6) ?
C14 H14 0.9300 ?
C15 C16 1.364(7) ?
C15 H15 0.9300 ?
C16 C17 1.372(7) ?
C16 H16 0.9300 ?
C17 C18 1.394(5) ?
C17 H17 0.9300 ?
C18 C19 1.453(5) ?
C19 C24 1.346(4) ?
C19 C20 1.388(5) ?
C20 C21 1.374(7) ?
C20 H20 0.9300 ?
C21 C22 1.358(7) ?
C21 H21 0.9300 ?
C22 C23 1.367(6) ?
C22 H22 0.9300 ?
C23 C24 1.345(5) ?
C23 H23 0.9300 ?
C25 C26 1.507(4) ?
C26 H26A 0.9600 ?
C26 H26B 0.9600 ?
C26 H26C 0.9600 ?

loop_
_geom_hbond_atom_site_label_D
_geom_hbond_atom_site_label_H
_geom_hbond_atom_site_label_A
_geom_hbond_site_symmetry_A
_geom_hbond_distance_DH
_geom_hbond_distance_HA
_geom_hbond_distance_DA
_geom_hbond_angle_DHA
C1 H1 O1 . 0.93 2.56 3.134(4) 120
C23 H23 O4 . 0.93 2.57 3.146(4) 120
C14 H14 O3 . 0.93 2.54 3.054(5) 115
C10 H10 O2 . 0.93 2.56 3.069(4) 115
C7 H7 O3 1_655 0.93 2.56 3.344(4) 142

loop_
_geom_torsion_atom_site_label_1
_geom_torsion_atom_site_label_2
_geom_torsion_atom_site_label_3
_geom_torsion_atom_site_label_4
_geom_torsion
C11 Pd1 Pd2 N2 -90.26(13)
N1 Pd1 Pd2 N2 -7.18(12)
O2 Pd1 Pd2 N2 177.93(12)
O1 Pd1 Pd2 N2 86.58(12)
C11 Pd1 Pd2 C24 -8.09(11)
N1 Pd1 Pd2 C24 74.99(11)
O2 Pd1 Pd2 C24 -99.90(10)
O1 Pd1 Pd2 C24 168.75(10)
C11 Pd1 Pd2 O3 177.57(11)
N1 Pd1 Pd2 O3 -99.35(10)
O2 Pd1 Pd2 O3 85.76(10)
O1 Pd1 Pd2 O3 -5.59(9)
C11 Pd1 Pd2 O4 86.40(11)
N1 Pd1 Pd2 O4 169.48(10)
O2 Pd1 Pd2 O4 -5.41(9)
O1 Pd1 Pd2 O4 -96.75(9)
N1 Pd1 O1 C12 102.8(3)
O2 Pd1 O1 C12 -76.3(3)
Pd2 Pd1 O1 C12 7.7(2)
C11 Pd1 O2 C25 -100.1(3)
O1 Pd1 O2 C25 83.3(2)
Pd2 Pd1 O2 C25 6.1(2)
N2 Pd2 O3 C12 -95.5(3)
O4 Pd2 O3 C12 85.1(2)
Pd1 Pd2 O3 C12 6.8(2)
C24 Pd2 O4 C25 101.8(3)
O3 Pd2 O4 C25 -77.1(3)
Pd1 Pd2 O4 C25 7.8(2)
C11 Pd1 N1 C1 178.4(3)
O1 Pd1 N1 C1 -5.0(3)
Pd2 Pd1 N1 C1 72.7(3)
C11 Pd1 N1 C5 4.7(2)
O1 Pd1 N1 C5 -178.8(2)
Pd2 Pd1 N1 C5 -101.1(2)
C24 Pd2 N2 C14 176.9(3)
O3 Pd2 N2 C14 -4.3(3)
Pd1 Pd2 N2 C14 -89.9(3)
C24 Pd2 N2 C18 -4.7(2)
O3 Pd2 N2 C18 174.0(2)
Pd1 Pd2 N2 C18 88.4(2)
C5 N1 C1 C2 0.1(5)
Pd1 N1 C1 C2 -173.4(3)
N1 C1 C2 C3 -0.9(6)
C1 C2 C3 C4 0.5(6)
C2 C3 C4 C5 0.5(5)
C1 N1 C5 C4 0.9(4)
Pd1 N1 C5 C4 175.0(2)
C1 N1 C5 C6 -178.5(3)
Pd1 N1 C5 C6 -4.4(3)
C3 C4 C5 N1 -1.2(5)
C3 C4 C5 C6 178.1(3)
N1 C5 C6 C7 -178.9(3)
C4 C5 C6 C7 1.7(5)
N1 C5 C6 C11 1.1(4)
C4 C5 C6 C11 -178.2(3)
C11 C6 C7 C8 0.8(5)
C5 C6 C7 C8 -179.2(3)
C6 C7 C8 C9 -1.4(6)
C7 C8 C9 C10 0.9(6)
C8 C9 C10 C11 0.2(6)
C9 C10 C11 C6 -0.8(5)
C9 C10 C11 Pd1 176.4(3)
C7 C6 C11 C10 0.4(5)
C5 C6 C11 C10 -179.7(3)
C7 C6 C11 Pd1 -177.3(2)
C5 C6 C11 Pd1 2.7(3)
N1 Pd1 C11 C10 178.7(3)
O2 Pd1 C11 C10 -2.4(3)
Pd2 Pd1 C11 C10 -87.4(3)
N1 Pd1 C11 C6 -3.9(2)
O2 Pd1 C11 C6 175.0(2)
Pd2 Pd1 C11 C6 90.0(2)
Pd1 O1 C12 O3 -5.4(5)
Pd1 O1 C12 C13 175.2(2)
Pd2 O3 C12 O1 -3.4(4)
Pd2 O3 C12 C13 176.0(2)
C18 N2 C14 C15 -0.4(5)
Pd2 N2 C14 C15 177.9(3)
N2 C14 C15 C16 0.4(6)
C14 C15 C16 C17 0.0(7)
C15 C16 C17 C18 -0.5(7)
C16 C17 C18 N2 0.6(6)
C16 C17 C18 C19 178.5(4)
C14 N2 C18 C17 -0.1(5)
Pd2 N2 C18 C17 -178.6(3)
C14 N2 C18 C19 -178.3(3)
Pd2 N2 C18 C19 3.3(4)
C17 C18 C19 C24 -176.6(3)
N2 C18 C19 C24 1.4(4)
C17 C18 C19 C20 4.2(6)
N2 C18 C19 C20 -177.7(4)
C24 C19 C20 C21 1.3(7)
C18 C19 C20 C21 -179.6(4)
C19 C20 C21 C22 0.6(8)
C20 C21 C22 C23 -1.5(9)
C21 C22 C23 C24 0.5(8)
C22 C23 C24 C19 1.4(6)
C22 C23 C24 Pd2 -174.3(3)
C20 C19 C24 C23 -2.3(5)
C18 C19 C24 C23 178.6(3)
C20 C19 C24 Pd2 173.8(3)
C18 C19 C24 Pd2 -5.4(4)
N2 Pd2 C24 C23 -178.5(3)
O4 Pd2 C24 C23 0.9(3)
Pd1 Pd2 C24 C23 79.5(3)
N2 Pd2 C24 C19 5.7(2)
O4 Pd2 C24 C19 -174.9(2)
Pd1 Pd2 C24 C19 -96.2(2)
Pd2 O4 C25 O2 -6.2(5)
Pd2 O4 C25 C26 174.2(2)
Pd1 O2 C25 O4 -2.2(5)
Pd1 O2 C25 C26 177.4(2)
